data_1530022
loop_
_publ_author_name
'Grenouilleau, P.'
'Meerschaut, A.'
'Guemas, L.'
'Rouxel, J.'

_publ_section_title
;
 M4 Se16 Br2 (M= Nb, Ta), a new chain-like structure from progressive
 condensation of (M2 Se4) groups
;
_journal_name_full 'Journal of Solid State Chemistry'
_journal_page_first 293
_journal_page_last 303
_journal_volume 66
_journal_year 1987
_chemical_formula_sum 'Br2 Se16 Ta4'
_chemical_name_systematic '(Ta Se4)4 Br2'
_space_group_IT_number 13
_symmetry_space_group_name_Hall '-P 2yc'
_symmetry_space_group_name_H-M 'P 1 2/c 1'
_cell_angle_alpha 90
_cell_angle_beta 127.57
_cell_angle_gamma 90
_cell_formula_units_Z 4
_cell_length_a 12.844
_cell_length_b 13.875
_cell_length_c 16.018
_cell_volume 2262.562
_citation_journal_id_ASTM JSSCBI
_cod_data_source_file Grenouilleau_JSSCBI_1987_1381.cif
_cod_data_source_block Br2Se16Ta4
_cod_database_code 1530022

loop_
_symmetry_equiv_pos_as_xyz
x,y,z
-x,y,-z+1/2
-x,-y,-z
x,-y,z-1/2

loop_
_atom_site_label
_atom_site_type_symbol
_atom_site_fract_x
_atom_site_fract_y
_atom_site_fract_z
_atom_site_occupancy
_atom_site_U_iso_or_equiv
Ta2 Ta+4 0.25481 0.3805 0.24588 1 0.0
Ta4 Ta+4 0.78168 0.38598 0.30868 1 0.0
Se7 Se-1 0.2828 0.4338 0.0975 1 0.0
Se1 Se-1 0.2289 0.3637 0.4025 1 0.0
Se9 Se-1 0.66 0.2364 0.3279 1 0.0
Se8 Se-1 0.7441 0.4707 0.4287 1 0.0
Se10 Se-1 0.6238 0.5428 0.2581 1 0.0
Se15 Se-1 0.9533 0.5026 0.3201 1 0.0
Se6 Se-1 0.3094 0.2705 0.1479 1 0.0
Br2 Br-1 0.1633 0.7141 0.3831 1 0.0
Ta3 Ta+4 0.51079 0.38965 0.27172 1 0.0
Se4 Se-1 0.4371 0.508 0.3587 1 0.0
Ta1 Ta+4 -0.00445 0.35927 0.2292 1 0.0
Se3 Se-1 0.0708 0.512 0.1755 1 0.0
Se16 Se-1 0.772 0.456 0.1478 1 0.0
Se12 Se-1 0.0005 0.3697 0.0712 1 0.0
Se14 Se-1 0.907 0.2402 0.2893 0.2 0.0
Br1 Br-1 0.4725 0.6275 0.0463 1 0.0
Se13 Se-1 0.9426 0.251 0.3395 0.8 0.0
Se2 Se-1 0.1877 0.2268 0.3007 1 0.0
Se5 Se-1 0.497 0.3449 0.4198 1 0.0
Se17 Se-1 0.0025 -0.1698 0.0089 1 0.0
Se11 Se-1 0.5777 0.2961 0.1596 1 0.0
